data_7018233
loop_
_publ_author_name
'Knight, Fergus R.'
'Athukorala Arachchige, Kasun S.'
'Randall, Rebecca A. M.'
'B\"uhl, Michael'
'Slawin, Alexandra M. Z.'
'Woollins, J. Derek'

_publ_section_title
;
 Exploring hypervalency and three-centre, four-electron bonding
 interactions: Reactions of acenaphthene chalcogen donors and dihalogen
 acceptors.
;
_journal_issue 11
_journal_name_full 'Dalton transactions (Cambridge, England : 2003)'
_journal_page_first 3154
_journal_page_last 3165
_journal_paper_doi 10.1039/c2dt12031c
_journal_volume 41
_journal_year 2012
_chemical_formula_moiety 'C24 H18 Br2 Se Te'
_chemical_formula_sum 'C24 H18 Br2 Se Te'
_chemical_formula_weight 672.77
_space_group_IT_number 14
_symmetry_cell_setting monoclinic
_symmetry_Int_Tables_number 14
_symmetry_space_group_name_Hall '-P 2yn'
_symmetry_space_group_name_H-M 'P 1 21/n 1'
_atom_sites_solution_hydrogens geom
_atom_sites_solution_primary direct
_atom_sites_solution_secondary difmap
_cell_angle_alpha 90.0000
_cell_angle_beta 113.068(6)
_cell_angle_gamma 90.0000
_cell_formula_units_Z 4
_cell_length_a 12.680(4)
_cell_length_b 12.776(3)
_cell_length_c 14.386(4)
_cell_measurement_reflns_used 8312
_cell_measurement_temperature 125
_cell_measurement_theta_max 26.37
_cell_measurement_theta_min 1.59
_cell_volume 2144.2(10)
_computing_cell_refinement 'CrystalClear-SM Expert 2.0 r5'
_computing_data_collection 'CrystalClear-SM Expert 2.0 r5 (Rigaku, 2010)'
_computing_data_reduction 'CrystalClear-SM Expert 2.0 r5'
_computing_molecular_graphics 'CrystalStructure 4.0'
_computing_publication_material 'CrystalStructure 4.0 (Rigaku, 2010)'
_computing_structure_refinement 'SHELXL97 (Sheldrick, 1997)'
_computing_structure_solution 'SHELXS97 (Sheldrick, 1997)'
_diffrn_ambient_temperature 125
_diffrn_detector_area_resol_mean 28.944
_diffrn_measured_fraction_theta_full 0.987
_diffrn_measured_fraction_theta_max 0.987
_diffrn_measurement_device_type 'Rigaku Saturn724 CCD'
_diffrn_measurement_method \w
_diffrn_radiation_type 'Mo K\a'
_diffrn_radiation_wavelength 0.71075
_diffrn_reflns_av_R_equivalents 0.0473
_diffrn_reflns_limit_h_max 15
_diffrn_reflns_limit_h_min -15
_diffrn_reflns_limit_k_max 15
_diffrn_reflns_limit_k_min -14
_diffrn_reflns_limit_l_max 17
_diffrn_reflns_limit_l_min -17
_diffrn_reflns_number 17275
_diffrn_reflns_theta_full 26.37
_diffrn_reflns_theta_max 26.37
_diffrn_standards_number 0
_exptl_absorpt_coefficient_mu 6.831
_exptl_absorpt_correction_T_max 0.664
_exptl_absorpt_correction_T_min 0.419
_exptl_absorpt_correction_type multi-scan
_exptl_absorpt_process_details 'Jacobson, R. (1998) Private communication'
_exptl_crystal_colour yellow
_exptl_crystal_density_diffrn 2.084
_exptl_crystal_density_method 'not measured'
_exptl_crystal_description prism
_exptl_crystal_F_000 1272.00
_exptl_crystal_size_max 0.15
_exptl_crystal_size_mid 0.15
_exptl_crystal_size_min 0.06
_refine_diff_density_max 1.580
_refine_diff_density_min -1.790
_refine_ls_extinction_method none
_refine_ls_goodness_of_fit_ref 1.129
_refine_ls_hydrogen_treatment constr
_refine_ls_number_parameters 253
_refine_ls_number_reflns 4324
_refine_ls_number_restraints 0
_refine_ls_R_factor_all 0.0535
_refine_ls_R_factor_gt 0.0453
_refine_ls_shift/su_max 0.003
_refine_ls_structure_factor_coef Fsqd
_refine_ls_weighting_details 'w = 1/[\s^2^(Fo^2^)+(0.1007P)^2^+4.6380P] where P=(Fo^2^+2Fc^2^)/3'
_refine_ls_weighting_scheme calc
_refine_ls_wR_factor_ref 0.1624
_reflns_number_gt 4024
_reflns_number_total 4526
_reflns_threshold_expression F^2^>2.0\s(F^2^)
_cod_data_source_file c2dt12031c.txt
_cod_data_source_block '_Ferg75-2'
_cod_database_code 7018233

loop_
_symmetry_equiv_pos_site_id
_symmetry_equiv_pos_as_xyz
1 +X,+Y,+Z
2 1/2-X,1/2+Y,1/2-Z
3 -X,-Y,-Z
4 1/2+X,1/2-Y,1/2+Z

loop_
_atom_site_label
_atom_site_type_symbol
_atom_site_fract_x
_atom_site_fract_y
_atom_site_fract_z
_atom_site_U_iso_or_equiv
_atom_site_adp_type
_atom_site_occupancy
_atom_site_symmetry_multiplicity
_atom_site_calc_flag
_atom_site_refinement_flags
Te(2) Te 0.84159(3) 0.97065(3) 0.02939(3) 0.02386(17) Uani 1.00 4 d .
Br(1) Br 0.75636(6) 1.16474(5) 0.01537(5) 0.0333(2) Uani 1.00 4 d .
Br(2) Br 0.93553(6) 0.77874(5) 0.05896(5) 0.0306(2) Uani 1.00 4 d .
Se(1) Se 1.04217(5) 1.12606(5) 0.17774(5) 0.0260(2) Uani 1.00 4 d .
C(1) C 0.8257(6) 0.9586(5) 0.1723(5) 0.0256(13) Uani 1.00 4 d .
C(2) C 0.7504(5) 0.8815(5) 0.1773(5) 0.0253(13) Uani 1.00 4 d .
C(3) C 0.7196(6) 0.8714(5) 0.2611(5) 0.0307(15) Uani 1.00 4 d .
C(4) C 0.7632(6) 0.9431(5) 0.3386(5) 0.0272(13) Uani 1.00 4 d .
C(5) C 0.8434(5) 1.0185(5) 0.3353(5) 0.0241(12) Uani 1.00 4 d .
C(6) C 0.8792(5) 1.0827(5) 0.4207(5) 0.0273(13) Uani 1.00 4 d .
C(7) C 0.9598(6) 1.1600(5) 0.4312(5) 0.0273(13) Uani 1.00 4 d .
C(8) C 1.0018(6) 1.1702(5) 0.3549(5) 0.0279(13) Uani 1.00 4 d .
C(9) C 0.9653(5) 1.1066(5) 0.2695(5) 0.0242(12) Uani 1.00 4 d .
C(10) C 0.8806(5) 1.0280(5) 0.2546(4) 0.0220(12) Uani 1.00 4 d .
C(11) C 0.7422(7) 0.9584(6) 0.4339(6) 0.0351(16) Uani 1.00 4 d .
C(12) C 0.8188(6) 1.0513(6) 0.4893(5) 0.0299(14) Uani 1.00 4 d .
C(13) C 0.6744(5) 0.9050(5) -0.0628(5) 0.0255(13) Uani 1.00 4 d .
C(14) C 0.5767(6) 0.9572(6) -0.0716(6) 0.0377(16) Uani 1.00 4 d .
C(15) C 0.4695(6) 0.9132(7) -0.1340(6) 0.0422(18) Uani 1.00 4 d .
C(16) C 0.4661(6) 0.8231(6) -0.1868(5) 0.0358(16) Uani 1.00 4 d .
C(17) C 0.5662(7) 0.7728(6) -0.1766(5) 0.0366(16) Uani 1.00 4 d .
C(18) C 0.6721(6) 0.8130(6) -0.1139(5) 0.0292(14) Uani 1.00 4 d .
C(19) C 1.1823(5) 1.0483(5) 0.2510(5) 0.0258(13) Uani 1.00 4 d .
C(20) C 1.2746(6) 1.0968(6) 0.3273(5) 0.0300(14) Uani 1.00 4 d .
C(21) C 1.3774(7) 1.0417(6) 0.3753(6) 0.0351(16) Uani 1.00 4 d .
C(22) C 1.3875(6) 0.9407(6) 0.3459(6) 0.0366(16) Uani 1.00 4 d .
C(23) C 1.2959(6) 0.8943(6) 0.2687(6) 0.0349(16) Uani 1.00 4 d .
C(24) C 1.1929(6) 0.9468(6) 0.2214(5) 0.0298(14) Uani 1.00 4 d .
H(2) H 0.7187 0.8342 0.1224 0.030 Uiso 1.00 4 calc R
H(3) H 0.6702 0.8168 0.2641 0.037 Uiso 1.00 4 calc R
H(7) H 0.9859 1.2047 0.4886 0.033 Uiso 1.00 4 calc R
H(8) H 1.0574 1.2227 0.3617 0.034 Uiso 1.00 4 calc R
H(11A) H 0.7632 0.8946 0.4763 0.042 Uiso 1.00 4 calc R
H(11B) H 0.6604 0.9745 0.4175 0.042 Uiso 1.00 4 calc R
H(12A) H 0.7721 1.1098 0.4977 0.036 Uiso 1.00 4 calc R
H(12B) H 0.8749 1.0298 0.5566 0.036 Uiso 1.00 4 calc R
H(14) H 0.5806 1.0212 -0.0369 0.045 Uiso 1.00 4 calc R
H(15) H 0.4002 0.9462 -0.1391 0.051 Uiso 1.00 4 calc R
H(16) H 0.3944 0.7952 -0.2306 0.043 Uiso 1.00 4 calc R
H(17) H 0.5627 0.7099 -0.2128 0.044 Uiso 1.00 4 calc R
H(18) H 0.7411 0.7781 -0.1065 0.035 Uiso 1.00 4 calc R
H(20) H 1.2677 1.1667 0.3467 0.036 Uiso 1.00 4 calc R
H(21) H 1.4400 1.0739 0.4280 0.042 Uiso 1.00 4 calc R
H(22) H 1.4570 0.9031 0.3784 0.044 Uiso 1.00 4 calc R
H(23) H 1.3039 0.8252 0.2478 0.042 Uiso 1.00 4 calc R
H(24) H 1.1304 0.9138 0.1693 0.036 Uiso 1.00 4 calc R

loop_
_atom_site_aniso_label
_atom_site_aniso_U_11
_atom_site_aniso_U_22
_atom_site_aniso_U_33
_atom_site_aniso_U_12
_atom_site_aniso_U_13
_atom_site_aniso_U_23
Te(2) 0.0251(3) 0.0225(3) 0.0219(3) -0.00030(15) 0.00699(19) -0.00002(15)
Br(1) 0.0366(4) 0.0231(4) 0.0333(4) 0.0046(3) 0.0063(3) 0.0023(3)
Br(2) 0.0330(4) 0.0254(4) 0.0301(4) 0.0049(3) 0.0088(3) -0.0011(3)
Se(1) 0.0276(4) 0.0241(4) 0.0255(4) -0.0034(2) 0.0095(3) 0.0022(2)
C(1) 0.033(3) 0.024(3) 0.023(3) 0.004(2) 0.015(3) 0.004(2)
C(2) 0.024(3) 0.023(3) 0.025(3) -0.001(2) 0.005(3) 0.001(2)
C(3) 0.033(3) 0.024(3) 0.038(4) -0.008(3) 0.016(3) -0.001(3)
C(4) 0.030(3) 0.027(3) 0.028(3) 0.001(3) 0.015(3) 0.001(3)
C(5) 0.022(3) 0.020(3) 0.028(3) 0.003(2) 0.007(3) 0.002(2)
C(6) 0.026(3) 0.028(3) 0.026(3) 0.007(3) 0.008(2) 0.002(3)
C(7) 0.028(3) 0.026(3) 0.025(3) 0.004(3) 0.007(3) -0.005(3)
C(8) 0.026(3) 0.025(3) 0.028(3) -0.002(2) 0.005(3) -0.001(3)
C(9) 0.022(3) 0.024(3) 0.024(3) 0.003(2) 0.007(2) 0.001(2)
C(10) 0.022(3) 0.021(3) 0.018(3) 0.005(2) 0.003(2) 0.003(2)
C(11) 0.040(4) 0.033(4) 0.038(4) -0.007(3) 0.021(3) -0.004(3)
C(12) 0.026(3) 0.037(4) 0.027(3) 0.003(3) 0.011(3) -0.003(3)
C(13) 0.022(3) 0.028(3) 0.023(3) -0.004(2) 0.005(2) 0.003(3)
C(14) 0.035(4) 0.033(4) 0.039(4) 0.003(3) 0.009(3) -0.007(3)
C(15) 0.023(3) 0.049(5) 0.045(4) -0.000(3) 0.004(3) -0.013(4)
C(16) 0.025(3) 0.044(4) 0.031(4) -0.007(3) 0.003(3) -0.001(3)
C(17) 0.042(4) 0.035(4) 0.028(3) -0.010(3) 0.009(3) -0.007(3)
C(18) 0.028(3) 0.031(3) 0.025(3) -0.001(3) 0.006(3) -0.004(3)
C(19) 0.028(3) 0.027(3) 0.025(3) -0.002(3) 0.012(3) 0.005(3)
C(20) 0.032(3) 0.032(3) 0.024(3) -0.005(3) 0.009(3) 0.000(3)
C(21) 0.038(4) 0.034(4) 0.033(4) -0.009(3) 0.013(3) 0.000(3)
C(22) 0.029(3) 0.043(4) 0.035(4) 0.003(3) 0.009(3) 0.007(3)
C(23) 0.034(4) 0.025(3) 0.042(4) 0.002(3) 0.011(3) -0.008(3)
C(24) 0.026(3) 0.030(3) 0.034(3) -0.005(3) 0.013(3) -0.001(3)

loop_
_atom_type_symbol
_atom_type_description
_atom_type_scat_dispersion_real
_atom_type_scat_dispersion_imag
_atom_type_scat_source
C C 0.003 0.002
;
International Tables for Crystallography
(1992, Vol. C, Tables 4.2.6.8 and 6.1.1.4)
;
H H 0.000 0.000
;
International Tables for Crystallography
(1992, Vol. C, Table 6.1.1.4)
;
Br Br -0.290 2.459
;
International Tables for Crystallography
(1992, Vol. C, Tables 4.2.6.8 and 6.1.1.4)
;
Se Se -0.093 2.226
;
International Tables for Crystallography
(1992, Vol. C, Tables 4.2.6.8 and 6.1.1.4)
;
Te Te -0.531 1.675
;
International Tables for Crystallography
(1992, Vol. C, Tables 4.2.6.8 and 6.1.1.4)
;

loop_
_geom_angle_atom_site_label_1
_geom_angle_atom_site_label_2
_geom_angle_atom_site_label_3
_geom_angle
_geom_angle_publ_flag
Br(1) Te(2) Br(2) 175.54(3) yes
Br(1) Te(2) C(1) 87.27(17) yes
Br(1) Te(2) C(13) 92.46(18) yes
Br(2) Te(2) C(1) 89.13(17) yes
Br(2) Te(2) C(13) 90.58(17) yes
C(1) Te(2) C(13) 96.9(3) yes
C(9) Se(1) C(19) 99.3(3) yes
Te(2) C(1) C(2) 115.0(4) yes
Te(2) C(1) C(10) 123.6(5) yes
C(2) C(1) C(10) 121.2(7) yes
C(1) C(2) C(3) 122.3(6) yes
C(2) C(3) C(4) 118.2(7) yes
C(3) C(4) C(5) 119.4(7) yes
C(3) C(4) C(11) 131.5(7) yes
C(5) C(4) C(11) 109.1(6) yes
C(4) C(5) C(6) 111.2(7) yes
C(4) C(5) C(10) 124.0(6) yes
C(6) C(5) C(10) 124.8(6) yes
C(5) C(6) C(7) 119.2(7) yes
C(5) C(6) C(12) 110.1(6) yes
C(7) C(6) C(12) 130.8(6) yes
C(6) C(7) C(8) 118.1(6) yes
C(7) C(8) C(9) 122.7(6) yes
Se(1) C(9) C(8) 116.4(5) yes
Se(1) C(9) C(10) 122.6(5) yes
C(8) C(9) C(10) 120.9(7) yes
C(1) C(10) C(5) 114.6(6) yes
C(1) C(10) C(9) 131.1(7) yes
C(5) C(10) C(9) 114.2(5) yes
C(4) C(11) C(12) 105.6(7) yes
C(6) C(12) C(11) 104.0(6) yes
Te(2) C(13) C(14) 119.9(5) yes
Te(2) C(13) C(18) 117.6(5) yes
C(14) C(13) C(18) 122.4(6) yes
C(13) C(14) C(15) 118.3(7) yes
C(14) C(15) C(16) 119.8(7) yes
C(15) C(16) C(17) 120.3(6) yes
C(16) C(17) C(18) 120.8(7) yes
C(13) C(18) C(17) 118.2(7) yes
Se(1) C(19) C(20) 120.3(5) yes
Se(1) C(19) C(24) 119.3(4) yes
C(20) C(19) C(24) 120.2(6) yes
C(19) C(20) C(21) 119.7(6) yes
C(20) C(21) C(22) 119.9(6) yes
C(21) C(22) C(23) 119.8(6) yes
C(22) C(23) C(24) 121.2(7) yes
C(19) C(24) C(23) 119.2(6) yes
C(1) C(2) H(2) 118.874 yes
C(3) C(2) H(2) 118.876 yes
C(2) C(3) H(3) 120.917 yes
C(4) C(3) H(3) 120.900 yes
C(6) C(7) H(7) 120.967 yes
C(8) C(7) H(7) 120.975 yes
C(7) C(8) H(8) 118.636 yes
C(9) C(8) H(8) 118.637 yes
C(4) C(11) H(11A) 110.620 yes
C(4) C(11) H(11B) 110.610 yes
C(12) C(11) H(11A) 110.615 yes
C(12) C(11) H(11B) 110.615 yes
H(11A) C(11) H(11B) 108.745 yes
C(6) C(12) H(12A) 110.946 yes
C(6) C(12) H(12B) 110.955 yes
C(11) C(12) H(12A) 110.947 yes
C(11) C(12) H(12B) 110.946 yes
H(12A) C(12) H(12B) 108.970 yes
C(13) C(14) H(14) 120.843 yes
C(15) C(14) H(14) 120.839 yes
C(14) C(15) H(15) 120.102 yes
C(16) C(15) H(15) 120.103 yes
C(15) C(16) H(16) 119.832 yes
C(17) C(16) H(16) 119.822 yes
C(16) C(17) H(17) 119.583 yes
C(18) C(17) H(17) 119.581 yes
C(13) C(18) H(18) 120.895 yes
C(17) C(18) H(18) 120.887 yes
C(19) C(20) H(20) 120.158 yes
C(21) C(20) H(20) 120.159 yes
C(20) C(21) H(21) 120.037 yes
C(22) C(21) H(21) 120.036 yes
C(21) C(22) H(22) 120.114 yes
C(23) C(22) H(22) 120.117 yes
C(22) C(23) H(23) 119.403 yes
C(24) C(23) H(23) 119.416 yes
C(19) C(24) H(24) 120.398 yes
C(23) C(24) H(24) 120.404 yes

loop_
_geom_bond_atom_site_label_1
_geom_bond_atom_site_label_2
_geom_bond_distance
_geom_bond_publ_flag
Te(2) Br(1) 2.6808(9) yes
Te(2) Br(2) 2.6859(9) yes
Te(2) C(1) 2.148(7) yes
Te(2) C(13) 2.180(6) yes
Se(1) C(9) 1.940(8) yes
Se(1) C(19) 1.946(6) yes
C(1) C(2) 1.392(10) yes
C(1) C(10) 1.423(8) yes
C(2) C(3) 1.412(12) yes
C(3) C(4) 1.380(9) yes
C(4) C(5) 1.414(10) yes
C(4) C(11) 1.508(12) yes
C(5) C(6) 1.397(9) yes
C(5) C(10) 1.420(11) yes
C(6) C(7) 1.386(10) yes
C(6) C(12) 1.521(11) yes
C(7) C(8) 1.401(12) yes
C(8) C(9) 1.393(9) yes
C(9) C(10) 1.425(9) yes
C(11) C(12) 1.544(10) yes
C(13) C(14) 1.368(11) yes
C(13) C(18) 1.381(10) yes
C(14) C(15) 1.419(10) yes
C(15) C(16) 1.371(12) yes
C(16) C(17) 1.377(11) yes
C(17) C(18) 1.390(9) yes
C(19) C(20) 1.397(8) yes
C(19) C(24) 1.387(10) yes
C(20) C(21) 1.402(10) yes
C(21) C(22) 1.379(11) yes
C(22) C(23) 1.387(9) yes
C(23) C(24) 1.387(9) yes
C(2) H(2) 0.950 yes
C(3) H(3) 0.950 yes
C(7) H(7) 0.950 yes
C(8) H(8) 0.950 yes
C(11) H(11A) 0.990 yes
C(11) H(11B) 0.990 yes
C(12) H(12A) 0.990 yes
C(12) H(12B) 0.990 yes
C(14) H(14) 0.950 yes
C(15) H(15) 0.950 yes
C(16) H(16) 0.950 yes
C(17) H(17) 0.950 yes
C(18) H(18) 0.950 yes
C(20) H(20) 0.950 yes
C(21) H(21) 0.950 yes
C(22) H(22) 0.950 yes
C(23) H(23) 0.950 yes
C(24) H(24) 0.950 yes

loop_
_geom_contact_atom_site_label_1
_geom_contact_atom_site_label_2
_geom_contact_distance
_geom_contact_publ_flag
_geom_contact_site_symmetry_2
Te(2) Se(1) 3.2729(8) yes .
Br(1) Se(1) 3.4930(12) yes .
Br(1) C(14) 3.399(7) yes .
Br(2) C(18) 3.320(6) yes .
Se(1) C(1) 3.456(7) yes .
C(1) C(4) 2.807(11) yes .
C(2) C(5) 2.742(9) yes .
C(2) C(13) 3.215(9) yes .
C(2) C(14) 3.525(9) yes .
C(3) C(10) 2.885(10) yes .
C(5) C(8) 2.726(9) yes .
C(6) C(9) 2.806(11) yes .
C(7) C(10) 2.883(9) yes .
C(8) C(19) 3.548(11) yes .
C(13) C(16) 2.749(8) yes .
C(14) C(17) 2.772(11) yes .
C(15) C(18) 2.783(11) yes .
C(19) C(22) 2.782(9) yes .
C(20) C(23) 2.767(10) yes .
C(21) C(24) 2.790(9) yes .
Br(2) C(17) 3.566(7) yes 4_565
C(11) C(20) 3.594(12) yes 3_776
C(17) Br(2) 3.566(7) yes 4_464
C(18) C(20) 3.583(11) yes 3_775
C(20) C(11) 3.594(12) yes 3_776
C(20) C(18) 3.583(11) yes 3_775
Te(2) H(2) 2.9817 yes .
Te(2) H(14) 3.1315 yes .
Te(2) H(18) 3.0892 yes .
Te(2) H(24) 3.4949 yes .
Br(1) H(14) 2.7535 yes .
Br(2) H(2) 3.2951 yes .
Br(2) H(18) 2.6727 yes .
Br(2) H(24) 2.9203 yes .
Se(1) H(8) 2.8582 yes .
Se(1) H(20) 2.9847 yes .
Se(1) H(24) 2.9544 yes .
C(1) H(3) 3.3097 yes .
C(1) H(14) 3.4682 yes .
C(2) H(14) 3.4807 yes .
C(3) H(11A) 2.9387 yes .
C(3) H(11B) 2.9467 yes .
C(4) H(2) 3.2487 yes .
C(4) H(12A) 3.0961 yes .
C(4) H(12B) 3.0972 yes .
C(5) H(3) 3.2778 yes .
C(5) H(7) 3.2663 yes .
C(5) H(11A) 3.0439 yes .
C(5) H(11B) 3.0399 yes .
C(5) H(12A) 3.0477 yes .
C(5) H(12B) 3.0534 yes .
C(6) H(8) 3.2439 yes .
C(6) H(11A) 3.0824 yes .
C(6) H(11B) 3.0834 yes .
C(7) H(12A) 2.9616 yes .
C(7) H(12B) 2.9501 yes .
C(8) H(20) 3.4207 yes .
C(9) H(7) 3.3060 yes .
C(10) H(2) 3.3012 yes .
C(10) H(8) 3.2993 yes .
C(11) H(3) 2.8859 yes .
C(12) H(7) 2.8885 yes .
C(13) H(2) 2.6560 yes .
C(13) H(15) 3.2518 yes .
C(13) H(17) 3.2378 yes .
C(14) H(2) 3.0923 yes .
C(14) H(16) 3.2735 yes .
C(14) H(18) 3.2635 yes .
C(15) H(17) 3.2378 yes .
C(16) H(14) 3.2727 yes .
C(16) H(18) 3.2663 yes .
C(17) H(15) 3.2417 yes .
C(18) H(2) 3.2255 yes .
C(18) H(14) 3.2649 yes .
C(18) H(16) 3.2615 yes .
C(19) H(8) 3.4630 yes .
C(19) H(21) 3.2787 yes .
C(19) H(23) 3.2493 yes .
C(20) H(8) 3.3894 yes .
C(20) H(22) 3.2677 yes .
C(20) H(24) 3.2743 yes .
C(21) H(23) 3.2468 yes .
C(22) H(20) 3.2646 yes .
C(22) H(24) 3.2730 yes .
C(23) H(21) 3.2521 yes .
C(24) H(20) 3.2713 yes .
C(24) H(22) 3.2710 yes .
H(2) H(3) 2.3588 yes .
H(2) H(14) 3.2990 yes .
H(2) H(18) 3.4882 yes .
H(3) H(11A) 2.9796 yes .
H(3) H(11B) 3.0269 yes .
H(7) H(8) 2.3451 yes .
H(7) H(12A) 3.0184 yes .
H(7) H(12B) 3.0021 yes .
H(8) H(20) 2.8503 yes .
H(11A) H(12A) 2.7642 yes .
H(11A) H(12B) 2.2461 yes .
H(11B) H(12A) 2.2461 yes .
H(11B) H(12B) 2.7634 yes .
H(14) H(15) 2.3825 yes .
H(15) H(16) 2.3202 yes .
H(16) H(17) 2.3189 yes .
H(17) H(18) 2.3469 yes .
H(20) H(21) 2.3550 yes .
H(21) H(22) 2.3312 yes .
H(22) H(23) 2.3304 yes .
H(23) H(24) 2.3344 yes .
Te(2) H(24) 3.3576 yes 3_775
Br(1) H(3) 3.5206 yes 2_655
Br(1) H(8) 2.9915 yes 4_474
Br(1) H(11A) 2.9537 yes 2_655
Br(1) H(15) 3.4481 yes 3_675
Br(1) H(20) 3.2894 yes 4_474
Br(1) H(23) 3.5591 yes 3_775
Br(2) H(12A) 3.2515 yes 2_645
Br(2) H(16) 3.4005 yes 4_565
Br(2) H(17) 3.0419 yes 4_565
Br(2) H(21) 3.0231 yes 2_745
Br(2) H(22) 3.5736 yes 4_464
Se(1) H(18) 3.5084 yes 3_775
Se(1) H(23) 3.1293 yes 2_755
C(1) H(15) 2.9749 yes 3_675
C(1) H(16) 3.5022 yes 4_565
C(1) H(17) 3.5351 yes 4_565
C(2) H(15) 2.8243 yes 3_675
C(2) H(16) 2.8793 yes 4_565
C(3) H(15) 2.9549 yes 3_675
C(3) H(16) 3.0414 yes 4_565
C(4) H(15) 3.1423 yes 3_675
C(5) H(12B) 3.3478 yes 3_776
C(5) H(15) 3.2986 yes 3_675
C(6) H(2) 3.4126 yes 2_655
C(6) H(12B) 3.3311 yes 3_776
C(7) H(2) 3.0504 yes 2_655
C(7) H(3) 3.3159 yes 2_655
C(7) H(11A) 3.3067 yes 3_776
C(7) H(12B) 3.1648 yes 3_776
C(8) H(3) 2.8754 yes 2_655
C(8) H(11A) 3.1300 yes 3_776
C(8) H(12B) 3.0058 yes 3_776
C(9) H(3) 3.1225 yes 2_655
C(9) H(12B) 3.0701 yes 3_776
C(10) H(12B) 3.3070 yes 3_776
C(10) H(15) 3.3033 yes 3_675
C(11) H(20) 3.5845 yes 3_776
C(11) H(22) 3.4571 yes 1_455
C(12) H(17) 3.5934 yes 2_655
C(12) H(18) 3.5801 yes 2_655
C(14) H(14) 2.9885 yes 3_675
C(14) H(15) 3.1791 yes 3_675
C(15) H(7) 3.2959 yes 2_645
C(15) H(14) 2.8929 yes 3_675
C(16) H(7) 3.0706 yes 2_645
C(17) H(7) 3.1473 yes 2_645
C(17) H(12A) 3.3209 yes 2_645
C(17) H(12B) 3.4874 yes 2_645
C(17) H(24) 3.5605 yes 4_464
C(18) H(7) 3.4653 yes 2_645
C(18) H(12A) 3.0175 yes 2_645
C(18) H(23) 3.5322 yes 4_464
C(19) H(12B) 3.2796 yes 3_776
C(19) H(18) 3.4300 yes 3_775
C(19) H(23) 3.5420 yes 2_755
C(20) H(11A) 3.0470 yes 3_776
C(20) H(11B) 3.5518 yes 3_776
C(20) H(12B) 3.3874 yes 3_776
C(20) H(18) 3.4922 yes 3_775
C(20) H(23) 3.1361 yes 2_755
C(21) H(11A) 3.3739 yes 3_776
C(21) H(11B) 3.5040 yes 1_655
C(21) H(11B) 3.2068 yes 3_776
C(21) H(21) 3.2278 yes 3_876
C(21) H(22) 3.4102 yes 3_876
C(22) H(11B) 3.2294 yes 1_655
C(22) H(18) 3.5678 yes 4_565
C(22) H(21) 3.1347 yes 3_876
C(23) H(17) 3.3478 yes 4_565
C(23) H(18) 3.0885 yes 4_565
C(23) H(20) 3.2875 yes 2_745
C(24) H(17) 2.9763 yes 4_565
H(2) C(6) 3.4126 yes 2_645
H(2) C(7) 3.0504 yes 2_645
H(2) H(7) 2.9612 yes 2_645
H(2) H(12A) 3.3717 yes 2_645
H(2) H(15) 3.2395 yes 3_675
H(2) H(16) 2.9110 yes 4_565
H(3) Br(1) 3.5206 yes 2_645
H(3) C(7) 3.3159 yes 2_645
H(3) C(8) 2.8754 yes 2_645
H(3) C(9) 3.1225 yes 2_645
H(3) H(8) 2.9926 yes 2_645
H(3) H(15) 3.4560 yes 3_675
H(3) H(16) 3.1566 yes 4_565
H(7) C(15) 3.2959 yes 2_655
H(7) C(16) 3.0706 yes 2_655
H(7) C(17) 3.1473 yes 2_655
H(7) C(18) 3.4653 yes 2_655
H(7) H(2) 2.9612 yes 2_655
H(7) H(11A) 3.2761 yes 3_776
H(7) H(16) 3.4095 yes 2_655
H(7) H(17) 3.5139 yes 2_655
H(8) Br(1) 2.9915 yes 4_575
H(8) H(3) 2.9926 yes 2_655
H(8) H(11A) 2.9498 yes 3_776
H(8) H(12B) 3.4256 yes 3_776
H(8) H(14) 3.5468 yes 4_575
H(8) H(23) 3.0764 yes 2_755
H(11A) Br(1) 2.9537 yes 2_645
H(11A) C(7) 3.3067 yes 3_776
H(11A) C(8) 3.1300 yes 3_776
H(11A) C(20) 3.0470 yes 3_776
H(11A) C(21) 3.3739 yes 3_776
H(11A) H(7) 3.2761 yes 3_776
H(11A) H(8) 2.9498 yes 3_776
H(11A) H(20) 2.8349 yes 3_776
H(11A) H(21) 3.3884 yes 3_776
H(11A) H(22) 3.5753 yes 1_455
H(11B) C(20) 3.5518 yes 3_776
H(11B) C(21) 3.5040 yes 1_455
H(11B) C(21) 3.2068 yes 3_776
H(11B) C(22) 3.2294 yes 1_455
H(11B) H(21) 3.1266 yes 1_455
H(11B) H(21) 3.0284 yes 3_776
H(11B) H(22) 2.5822 yes 1_455
H(12A) Br(2) 3.2515 yes 2_655
H(12A) C(17) 3.3209 yes 2_655
H(12A) C(18) 3.0175 yes 2_655
H(12A) H(2) 3.3717 yes 2_655
H(12A) H(17) 3.2434 yes 2_655
H(12A) H(18) 2.7029 yes 2_655
H(12B) C(5) 3.3478 yes 3_776
H(12B) C(6) 3.3311 yes 3_776
H(12B) C(7) 3.1648 yes 3_776
H(12B) C(8) 3.0058 yes 3_776
H(12B) C(9) 3.0701 yes 3_776
H(12B) C(10) 3.3070 yes 3_776
H(12B) C(17) 3.4874 yes 2_655
H(12B) C(19) 3.2796 yes 3_776
H(12B) C(20) 3.3874 yes 3_776
H(12B) H(8) 3.4256 yes 3_776
H(12B) H(17) 3.0937 yes 2_655
H(14) C(14) 2.9885 yes 3_675
H(14) C(15) 2.8929 yes 3_675
H(14) H(8) 3.5468 yes 4_474
H(14) H(14) 2.7012 yes 3_675
H(14) H(15) 2.4820 yes 3_675
H(15) Br(1) 3.4481 yes 3_675
H(15) C(1) 2.9749 yes 3_675
H(15) C(2) 2.8243 yes 3_675
H(15) C(3) 2.9549 yes 3_675
H(15) C(4) 3.1423 yes 3_675
H(15) C(5) 3.2986 yes 3_675
H(15) C(10) 3.3033 yes 3_675
H(15) C(14) 3.1791 yes 3_675
H(15) H(2) 3.2395 yes 3_675
H(15) H(3) 3.4560 yes 3_675
H(15) H(14) 2.4820 yes 3_675
H(16) Br(2) 3.4005 yes 4_464
H(16) C(1) 3.5022 yes 4_464
H(16) C(2) 2.8793 yes 4_464
H(16) C(3) 3.0414 yes 4_464
H(16) H(2) 2.9110 yes 4_464
H(16) H(3) 3.1566 yes 4_464
H(16) H(7) 3.4095 yes 2_645
H(17) Br(2) 3.0419 yes 4_464
H(17) C(1) 3.5351 yes 4_464
H(17) C(12) 3.5934 yes 2_645
H(17) C(23) 3.3478 yes 4_464
H(17) C(24) 2.9763 yes 4_464
H(17) H(7) 3.5139 yes 2_645
H(17) H(12A) 3.2434 yes 2_645
H(17) H(12B) 3.0937 yes 2_645
H(17) H(23) 3.3524 yes 4_464
H(17) H(24) 2.6924 yes 4_464
H(18) Se(1) 3.5084 yes 3_775
H(18) C(12) 3.5801 yes 2_645
H(18) C(19) 3.4300 yes 3_775
H(18) C(20) 3.4922 yes 3_775
H(18) C(22) 3.5678 yes 4_464
H(18) C(23) 3.0885 yes 4_464
H(18) H(12A) 2.7029 yes 2_645
H(18) H(20) 3.4855 yes 3_775
H(18) H(23) 2.8426 yes 4_464
H(20) Br(1) 3.2894 yes 4_575
H(20) C(11) 3.5845 yes 3_776
H(20) C(23) 3.2875 yes 2_755
H(20) H(11A) 2.8349 yes 3_776
H(20) H(18) 3.4855 yes 3_775
H(20) H(23) 2.4096 yes 2_755
H(20) H(24) 3.4522 yes 2_755
H(21) Br(2) 3.0231 yes 2_755
H(21) C(21) 3.2278 yes 3_876
H(21) C(22) 3.1347 yes 3_876
H(21) H(11A) 3.3884 yes 3_776
H(21) H(11B) 3.1266 yes 1_655
H(21) H(11B) 3.0284 yes 3_776
H(21) H(21) 2.7762 yes 3_876
H(21) H(22) 2.5883 yes 3_876
H(22) Br(2) 3.5736 yes 4_565
H(22) C(11) 3.4571 yes 1_655
H(22) C(21) 3.4102 yes 3_876
H(22) H(11A) 3.5753 yes 1_655
H(22) H(11B) 2.5822 yes 1_655
H(22) H(21) 2.5883 yes 3_876
H(23) Br(1) 3.5591 yes 3_775
H(23) Se(1) 3.1293 yes 2_745
H(23) C(18) 3.5322 yes 4_565
H(23) C(19) 3.5420 yes 2_745
H(23) C(20) 3.1361 yes 2_745
H(23) H(8) 3.0764 yes 2_745
H(23) H(17) 3.3524 yes 4_565
H(23) H(18) 2.8426 yes 4_565
H(23) H(20) 2.4096 yes 2_745
H(24) Te(2) 3.3576 yes 3_775
H(24) C(17) 3.5605 yes 4_565
H(24) H(17) 2.6924 yes 4_565
H(24) H(20) 3.4522 yes 2_745

loop_
_geom_torsion_atom_site_label_1
_geom_torsion_atom_site_label_2
_geom_torsion_atom_site_label_3
_geom_torsion_atom_site_label_4
_geom_torsion
_geom_torsion_publ_flag
Br(1) Te(2) C(1) C(2) 117.2(4) no
Br(1) Te(2) C(1) C(10) -58.4(4) no
Br(1) Te(2) C(13) C(14) -22.0(5) no
Br(1) Te(2) C(13) C(18) 155.2(4) no
Br(2) Te(2) C(1) C(2) -65.5(4) no
Br(2) Te(2) C(1) C(10) 119.0(4) no
Br(2) Te(2) C(13) C(14) 154.7(4) no
Br(2) Te(2) C(13) C(18) -28.1(4) no
C(1) Te(2) C(13) C(14) 65.5(5) no
C(1) Te(2) C(13) C(18) -117.2(4) no
C(13) Te(2) C(1) C(2) 25.0(4) no
C(13) Te(2) C(1) C(10) -150.5(4) no
C(9) Se(1) C(19) C(20) -85.2(5) no
C(9) Se(1) C(19) C(24) 99.7(5) no
C(19) Se(1) C(9) C(8) 79.0(4) no
C(19) Se(1) C(9) C(10) -97.6(4) no
Te(2) C(1) C(10) C(9) -9.6(9) no
C(2) C(1) C(10) C(5) -6.0(8) no
C(10) C(1) C(2) C(3) 3.4(9) no
C(1) C(2) C(3) C(4) 2.2(9) no
C(2) C(3) C(4) C(5) -4.8(9) no
C(3) C(4) C(5) C(10) 2.0(9) no
C(5) C(4) C(11) C(12) -0.3(7) no
C(11) C(4) C(5) C(6) 0.6(7) no
C(4) C(5) C(6) C(12) -0.7(7) no
C(4) C(5) C(10) C(1) 3.4(8) no
C(6) C(5) C(10) C(9) 3.6(8) no
C(10) C(5) C(6) C(7) -2.2(9) no
C(5) C(6) C(7) C(8) 0.1(8) no
C(5) C(6) C(12) C(11) 0.5(6) no
C(6) C(7) C(8) C(9) 0.4(9) no
C(7) C(8) C(9) C(10) 1.2(9) no
Se(1) C(9) C(10) C(1) -7.6(8) no
C(8) C(9) C(10) C(5) -3.0(8) no
C(4) C(11) C(12) C(6) -0.1(6) no
C(14) C(13) C(18) C(17) 0.1(11) no
C(18) C(13) C(14) C(15) 1.5(11) no
C(13) C(14) C(15) C(16) -2.8(12) no
C(14) C(15) C(16) C(17) 2.5(12) no
C(15) C(16) C(17) C(18) -0.9(12) no
C(16) C(17) C(18) C(13) -0.4(11) no
C(20) C(19) C(24) C(23) 0.2(11) no
C(24) C(19) C(20) C(21) -1.2(11) no
C(19) C(20) C(21) C(22) 1.0(12) no
C(20) C(21) C(22) C(23) 0.3(13) no
C(21) C(22) C(23) C(24) -1.3(13) no
C(22) C(23) C(24) C(19) 1.0(13) no
